data_4336197
loop_
_publ_author_name
'Kazuhiro Uehara'
'Takamichi Oishi'
'Takayuki Hirose'
'Noritaka Mizuno'

_publ_contact_author_address
;
Department of Applied Chemistry, School of Engineering,
The University of Tokyo,
7-3-1 Hongo, Bunkyo-ku, Tokyo 113-8656, Japan
;
_publ_contact_author_email tmizuno@mail.ecc.u-tokyo.ac.jp
_publ_contact_author_fax +81-3-5841-7220
_publ_contact_author_name 'Noritaka Mizuno'
_publ_contact_author_phone +81-3-5841-7272
_publ_section_title
;
 Synthesis and Characterization of Molecular Hexagons and Rhomboids and
 Subsequent Encapsulation of Keggin-Type Polyoxometalates by Molecular
 Hexagons
;
_journal_name_full 'Inorganic Chemistry'
_journal_page_first 11200
_journal_page_last 11209
_journal_paper_doi 10.1021/ic401428v
_journal_volume 52
_journal_year 2013
_chemical_formula_moiety 'C92 H62 N4 O38 P4 Pd2 W12'
_chemical_formula_sum 'C92 H62 N4 O38 P4 Pd2 W12'
_chemical_formula_weight 4374.34
_space_group_IT_number 15
_symmetry_cell_setting monoclinic
_symmetry_space_group_name_Hall '-C 2yc'
_symmetry_space_group_name_H-M 'C 1 2/c 1'
_audit_creation_date 2013-05-27T10:41:47-00:00
_audit_creation_method 'WinGX routine CIF_UPDATE'
_cell_angle_alpha 90
_cell_angle_beta 122.5000(10)
_cell_angle_gamma 90
_cell_formula_units_Z 8
_cell_length_a 57.0002(8)
_cell_length_b 17.0179(3)
_cell_length_c 34.8057(7)
_cell_measurement_reflns_used 0
_cell_measurement_temperature 153(2)
_cell_measurement_theta_max 0
_cell_measurement_theta_min 0
_cell_volume 28474.9(9)
_computing_molecular_graphics 'Ortep-3 for Windows (Farrugia, 1997)'
_computing_publication_material 'WinGX publication routines (Farrugia, 1999)'
_computing_structure_refinement 'SHELXL-97 (Sheldrick, 1997)'
_computing_structure_solution 'SHELXS-86 (Sheldrick, 1986)'
_diffrn_ambient_temperature 153
_diffrn_measured_fraction_theta_full 0.98
_diffrn_measured_fraction_theta_max 0.98
_diffrn_radiation_probe x-ray
_diffrn_radiation_type MoK\a
_diffrn_radiation_wavelength 0.71069
_diffrn_reflns_av_R_equivalents 0
_diffrn_reflns_limit_h_max 79
_diffrn_reflns_limit_h_min 0
_diffrn_reflns_limit_k_max 23
_diffrn_reflns_limit_k_min 0
_diffrn_reflns_limit_l_max 40
_diffrn_reflns_limit_l_min -48
_diffrn_reflns_number 39328
_diffrn_reflns_theta_full 29.62
_diffrn_reflns_theta_max 29.62
_diffrn_reflns_theta_min 0.85
_exptl_absorpt_coefficient_mu 10.001
_exptl_absorpt_correction_type none
_exptl_crystal_colour 'pale yellow'
_exptl_crystal_density_diffrn 2.041
_exptl_crystal_description prism
_exptl_crystal_F_000 15888
_exptl_crystal_size_max 0.1
_exptl_crystal_size_mid 0.1
_exptl_crystal_size_min 0.1
_platon_squeeze_details
;
;
_refine_diff_density_max 2.821
_refine_diff_density_min -6.407
_refine_ls_extinction_method none
_refine_ls_goodness_of_fit_ref 0.967
_refine_ls_hydrogen_treatment mixed
_refine_ls_matrix_type full
_refine_ls_number_parameters 978
_refine_ls_number_reflns 39328
_refine_ls_number_restraints 3
_refine_ls_restrained_S_all 0.967
_refine_ls_R_factor_gt 0.0931
_refine_ls_shift/su_max 0.001
_refine_ls_structure_factor_coef Fsqd
_refine_ls_weighting_details 'calc w=1/[\s^2^(Fo^2^)+(0.1958P)^2^+0.0000P] where P=(Fo^2^+2Fc^2^)/3'
_refine_ls_weighting_scheme calc
_refine_ls_wR_factor_ref 0.2955
_reflns_number_gt 20784
_reflns_number_total 39328
_reflns_threshold_expression >2sigma(I)
_cod_data_source_file ic401428v_si_001_1.cif
_cod_data_source_block 3W6O19
_cod_database_code 4336197

loop_
_symmetry_equiv_pos_as_xyz
'x, y, z'
'-x, y, -z+1/2'
'x+1/2, y+1/2, z'
'-x+1/2, y+1/2, -z+1/2'
'-x, -y, -z'
'x, -y, z-1/2'
'-x+1/2, -y+1/2, -z'
'x+1/2, -y+1/2, z-1/2'

loop_
_atom_site_label
_atom_site_type_symbol
_atom_site_fract_x
_atom_site_fract_y
_atom_site_fract_z
_atom_site_U_iso_or_equiv
_atom_site_adp_type
_atom_site_occupancy
_atom_site_calc_flag
_atom_site_refinement_flags
_atom_site_disorder_group
_atom_site_disorder_assembly
C1 C 0.1079(3) 0.6970(8) 0.1319(6) 0.052(4) Uani 1 d . . A
H1A H 0.1091 0.6825 0.1055 0.062 Uiso 1 calc R . .
H1B H 0.1157 0.6534 0.1542 0.062 Uiso 1 calc R . .
C2 C 0.0790(3) 0.7113(9) 0.1172(5) 0.056(4) Uani 1 d . . A
H2A H 0.0773 0.71 0.1441 0.067 Uiso 1 calc R . .
H2B H 0.0672 0.6689 0.0962 0.067 Uiso 1 calc R . .
C3 C 0.4039(5) 1.1233(11) 0.0197(8) 0.087(7) Uani 1 d . . B
H3A H 0.4019 1.1811 0.0162 0.104 Uiso 1 calc R . .
H3B H 0.4186 1.1069 0.0143 0.104 Uiso 1 calc R . .
C4 C 0.3763(5) 1.0837(10) -0.0154(6) 0.071(5) Uani 1 d . . B
H4A H 0.3789 1.0264 -0.0166 0.085 Uiso 1 calc R . .
H4B H 0.3688 1.106 -0.0462 0.085 Uiso 1 calc R . .
C11 C 0.16287(16) 0.7744(7) 0.1754(4) 0.050(4) Uani 1 d G . A
C12 C 0.1703(2) 0.7091(7) 0.1604(5) 0.100(9) Uani 1 d G . .
H12 H 0.1565 0.6729 0.14 0.12 Uiso 1 calc R . .
C13 C 0.1981(3) 0.6966(9) 0.1752(6) 0.121(11) Uani 1 d G . .
H13 H 0.2032 0.6519 0.165 0.145 Uiso 1 calc R . .
C14 C 0.21831(17) 0.7494(10) 0.2051(5) 0.119(11) Uani 1 d G . .
H14 H 0.2373 0.7409 0.2152 0.143 Uiso 1 calc R . .
C15 C 0.2108(2) 0.8148(8) 0.2201(5) 0.088(7) Uani 1 d G . .
H15 H 0.2247 0.851 0.2405 0.106 Uiso 1 calc R . .
C16 C 0.1831(2) 0.8273(6) 0.2053(4) 0.071(6) Uani 1 d G . .
H16 H 0.178 0.872 0.2155 0.085 Uiso 1 calc R . .
C21A C 0.1271(7) 0.8006(18) 0.2112(8) 0.055(2) Uani 0.51(3) d PG 1 A
C22A C 0.1354(8) 0.7380(15) 0.2415(10) 0.055(2) Uani 0.51(3) d PG 1 A
C23A C 0.1353(7) 0.7457(14) 0.2811(10) 0.055(2) Uani 0.51(3) d PG 1 A
C24A C 0.1269(7) 0.8159(15) 0.2905(8) 0.055(2) Uani 0.51(3) d PG 1 A
C25A C 0.1186(7) 0.8785(13) 0.2602(10) 0.055(2) Uani 0.51(3) d PG 1 A
C26A C 0.1187(7) 0.8708(16) 0.2206(9) 0.055(2) Uani 0.51(3) d PG 1 A
C21B C 0.1294(7) 0.7979(19) 0.2108(9) 0.055(2) Uani 0.49(3) d PG 2 A
C22B C 0.1306(9) 0.7290(15) 0.2332(11) 0.055(2) Uani 0.49(3) d PG 2 A
C23B C 0.1315(8) 0.7325(13) 0.2739(11) 0.055(2) Uani 0.49(3) d PG 2 A
C24B C 0.1312(7) 0.8049(16) 0.2921(9) 0.055(2) Uani 0.49(3) d PG 2 A
C25B C 0.1299(8) 0.8738(13) 0.2696(10) 0.055(2) Uani 0.49(3) d PG 2 A
C26B C 0.1290(7) 0.8703(15) 0.2290(10) 0.055(2) Uani 0.49(3) d PG 2 A
C31 C 0.04436(19) 0.7870(6) 0.0267(3) 0.044(3) Uani 1 d G . A
C32 C 0.0231(2) 0.7320(6) 0.0114(3) 0.054(4) Uani 1 d G . .
H32 H 0.0208 0.7037 0.0327 0.065 Uiso 1 calc R . .
C33 C 0.00531(18) 0.7184(6) -0.0350(3) 0.060(5) Uani 1 d G . .
H33 H -0.0092 0.6807 -0.0455 0.072 Uiso 1 calc R . .
C34 C 0.0087(2) 0.7598(7) -0.0661(3) 0.058(4) Uani 1 d G . .
H34 H -0.0035 0.7505 -0.0978 0.069 Uiso 1 calc R . .
C35 C 0.0299(3) 0.8148(6) -0.0508(3) 0.070(5) Uani 1 d G . .
H35 H 0.0322 0.8432 -0.0721 0.084 Uiso 1 calc R . .
C36 C 0.0478(2) 0.8285(5) -0.0044(4) 0.067(5) Uani 1 d G . .
H36 H 0.0623 0.8661 0.0061 0.08 Uiso 1 calc R . .
C41 C 0.0431(2) 0.8492(6) 0.1025(4) 0.047(3) Uani 1 d G . A
C42 C 0.0192(2) 0.8888(6) 0.0704(3) 0.056(4) Uani 1 d G . .
H42 H 0.0138 0.8897 0.0394 0.067 Uiso 1 calc R . .
C43 C 0.00300(19) 0.9270(6) 0.0835(4) 0.082(7) Uani 1 d G . .
H43 H -0.0134 0.954 0.0615 0.098 Uiso 1 calc R . .
C44 C 0.0108(2) 0.9256(8) 0.1288(4) 0.121(12) Uani 1 d G . .
H44 H -0.0002 0.9517 0.1378 0.145 Uiso 1 calc R . .
C45 C 0.0348(3) 0.8861(8) 0.1610(3) 0.079(6) Uani 1 d G . .
H45 H 0.0402 0.8851 0.192 0.094 Uiso 1 calc R . .
C46 C 0.0510(2) 0.8479(6) 0.1479(3) 0.062(5) Uani 1 d G . .
H46 H 0.0674 0.8208 0.1699 0.074 Uiso 1 calc R . .
C51 C 0.44403(19) 1.1514(6) 0.1172(4) 0.049(4) Uani 1 d G . B
C52 C 0.44622(19) 1.2310(6) 0.1108(3) 0.059(4) Uani 1 d G . .
H52 H 0.4326 1.2558 0.0832 0.07 Uiso 1 calc R . .
C53 C 0.4684(2) 1.2743(5) 0.1447(5) 0.068(5) Uani 1 d G . .
H53 H 0.4699 1.3288 0.1403 0.081 Uiso 1 calc R . .
C54 C 0.48839(19) 1.2380(9) 0.1850(4) 0.089(8) Uani 1 d G . .
H54 H 0.5035 1.2676 0.2082 0.106 Uiso 1 calc R . .
C55 C 0.4862(2) 1.1584(9) 0.1915(3) 0.085(7) Uani 1 d G . .
H55 H 0.4999 1.1336 0.219 0.102 Uiso 1 calc R . .
C56 C 0.4640(3) 1.1150(6) 0.1575(4) 0.078(6) Uani 1 d G . .
H56 H 0.4625 1.0606 0.1619 0.093 Uiso 1 calc R . .
C61A C 0.4250(11) 0.9956(16) 0.0895(19) 0.071(3) Uani 0.39(2) d PG 1 B
C62A C 0.4070(9) 0.944(2) 0.0922(18) 0.071(3) Uani 0.39(2) d PG 1 B
C63A C 0.4122(9) 0.864(2) 0.0962(16) 0.071(3) Uani 0.39(2) d PG 1 B
C64A C 0.4354(9) 0.8350(15) 0.0975(14) 0.071(3) Uani 0.39(2) d PG 1 B
C65A C 0.4534(7) 0.886(2) 0.0947(14) 0.071(3) Uani 0.39(2) d PG 1 B
C66A C 0.4482(10) 0.967(2) 0.0907(17) 0.071(3) Uani 0.39(2) d PG 1 B
C61B C 0.4257(7) 0.9939(11) 0.0838(12) 0.071(3) Uani 0.61(2) d PG 2 B
C62B C 0.4137(6) 0.9338(14) 0.0947(11) 0.071(3) Uani 0.61(2) d PG 2 B
C63B C 0.4252(6) 0.8588(11) 0.1038(10) 0.071(3) Uani 0.61(2) d PG 2 B
C64B C 0.4486(6) 0.8440(10) 0.1020(9) 0.071(3) Uani 0.61(2) d PG 2 B
C65B C 0.4605(5) 0.9041(14) 0.0911(9) 0.071(3) Uani 0.61(2) d PG 2 B
C66B C 0.4490(7) 0.9791(11) 0.0819(11) 0.071(3) Uani 0.61(2) d PG 2 B
C71 C 0.3314(2) 1.1873(6) -0.0223(4) 0.056(4) Uani 1 d G . B
C72 C 0.3417(2) 1.2448(8) -0.0377(4) 0.090(8) Uani 1 d G . .
H72 H 0.3584 1.2358 -0.0369 0.108 Uiso 1 calc R . .
C73 C 0.3276(4) 1.3156(8) -0.0543(5) 0.114(11) Uani 1 d G . .
H73 H 0.3347 1.355 -0.0648 0.137 Uiso 1 calc R . .
C74 C 0.3031(4) 1.3288(7) -0.0555(6) 0.20(2) Uani 1 d G . .
H74 H 0.2935 1.3772 -0.0668 0.234 Uiso 1 calc R . .
C75 C 0.2928(2) 1.2712(10) -0.0401(6) 0.094(7) Uani 1 d G . .
H75 H 0.2761 1.2803 -0.041 0.113 Uiso 1 calc R . .
C76 C 0.3069(3) 1.2005(8) -0.0236(4) 0.067(5) Uani 1 d G . .
H76 H 0.2998 1.1611 -0.0131 0.08 Uiso 1 calc R . .
C81 C 0.3286(2) 1.0211(6) -0.0186(3) 0.057(4) Uani 1 d G . B
C82 C 0.3129(2) 1.0081(7) -0.0653(3) 0.056(4) Uani 1 d G . .
H82 H 0.3143 1.0429 -0.0852 0.068 Uiso 1 calc R . .
C83 C 0.2949(2) 0.9442(8) -0.0829(4) 0.086(7) Uani 1 d G . .
H83 H 0.2841 0.9353 -0.1148 0.103 Uiso 1 calc R . .
C84 C 0.2927(3) 0.8933(6) -0.0537(5) 0.090(7) Uani 1 d G . .
H84 H 0.2805 0.8496 -0.0657 0.108 Uiso 1 calc R . .
C85 C 0.3085(3) 0.9062(6) -0.0070(5) 0.091(7) Uani 1 d G . .
H85 H 0.307 0.8714 0.013 0.109 Uiso 1 calc R . .
C86 C 0.3265(3) 0.9702(7) 0.0106(3) 0.072(6) Uani 1 d G . .
H86 H 0.3373 0.979 0.0425 0.086 Uiso 1 calc R . .
N101 N 0.07993(17) 0.9857(4) 0.0693(3) 0.038(2) Uani 1 d G . .
C101 C 0.08458(17) 1.0098(4) 0.0358(3) 0.040(3) Uani 1 d G . .
H101 H 0.0948 0.9772 0.0278 0.049 Uiso 1 calc R . .
C102 C 0.07423(19) 1.0815(5) 0.0141(3) 0.042(3) Uani 1 d G . .
H102 H 0.0774 1.098 -0.0088 0.051 Uiso 1 calc R . .
C103 C 0.05924(18) 1.1292(4) 0.0258(3) 0.045(3) Uani 1 d G . .
C104 C 0.05460(17) 1.1051(4) 0.0594(3) 0.032(3) Uani 1 d G . .
H104 H 0.0443 1.1376 0.0674 0.038 Uiso 1 calc R . .
C105 C 0.06494(17) 1.0333(4) 0.0811(3) 0.049(4) Uani 1 d G . .
H105 H 0.0618 1.0168 0.104 0.059 Uiso 1 calc R . .
N111 N -0.09909(18) 1.3751(5) -0.3483(2) 0.049(3) Uani 1 d G . .
C111 C -0.0861(2) 1.3056(4) -0.3259(3) 0.047(3) Uani 1 d G . .
H111 H -0.0879 1.2599 -0.343 0.057 Uiso 1 calc R . .
C112 C -0.0704(2) 1.3031(5) -0.2786(3) 0.059(4) Uani 1 d G . .
H112 H -0.0615 1.2556 -0.2634 0.071 Uiso 1 calc R . .
C113 C -0.0676(2) 1.3700(6) -0.2536(2) 0.060(5) Uani 1 d G . .
C114 C -0.0807(2) 1.4394(5) -0.2760(3) 0.053(4) Uani 1 d G . .
H114 H -0.0788 1.4852 -0.2589 0.064 Uiso 1 calc R . .
C115 C -0.09638(19) 1.4420(4) -0.3233(3) 0.052(4) Uani 1 d G . .
H115 H -0.1053 1.4895 -0.3385 0.062 Uiso 1 calc R . .
C121 C 0.0190(3) 1.3287(9) -0.0441(5) 0.049(3) Uani 1 d . . .
C122 C 0.0011(2) 1.3184(7) -0.0897(5) 0.036(3) Uani 1 d . . .
H122 H 0.0002 1.2701 -0.1041 0.043 Uiso 1 calc R . .
C123 C -0.0166(3) 1.3840(9) -0.1152(5) 0.047(4) Uani 1 d . . .
C124 C -0.0142(3) 1.4513(8) -0.0932(5) 0.044(3) Uani 1 d . . .
H124 H -0.0257 1.4945 -0.1102 0.053 Uiso 1 calc R . .
C125 C 0.0032(3) 1.4598(10) -0.0494(7) 0.057(4) Uani 1 d . . .
H125 H 0.0036 1.5076 -0.035 0.069 Uiso 1 calc R . .
C126 C 0.0215(3) 1.3980(8) -0.0235(5) 0.048(4) Uani 1 d . . .
H126 H 0.0353 1.4052 0.0079 0.057 Uiso 1 calc R . .
C131 C 0.0475(3) 1.2010(9) 0.0033(5) 0.044(3) Uani 1 d . . .
C132 C 0.0365(3) 1.2625(8) -0.0177(4) 0.038(3) Uani 1 d . . .
C141 C -0.0512(3) 1.3699(10) -0.2055(6) 0.049(4) Uani 1 d . . .
C142 C -0.0354(3) 1.3760(9) -0.1636(6) 0.049(4) Uani 1 d . . .
N201 N 0.13689(16) 0.9629(4) 0.1369(3) 0.037(2) Uani 1 d G . .
C201 C 0.1550(2) 0.9593(5) 0.1218(3) 0.075(6) Uani 1 d G . .
H201 H 0.1542 0.916 0.1039 0.09 Uiso 1 calc R . .
C202 C 0.1743(2) 1.0189(6) 0.1329(4) 0.065(5) Uani 1 d G . .
H202 H 0.1867 1.0164 0.1225 0.078 Uiso 1 calc R . .
C203 C 0.17546(18) 1.0822(5) 0.1591(4) 0.049(4) Uani 1 d G . .
C204 C 0.15732(19) 1.0859(4) 0.1742(4) 0.076(7) Uani 1 d G . .
H204 H 0.1581 1.1291 0.1921 0.092 Uiso 1 calc R . .
C205 C 0.13804(17) 1.0262(5) 0.1631(3) 0.046(3) Uani 1 d G . .
H205 H 0.1256 1.0287 0.1734 0.055 Uiso 1 calc R . .
N211 N 0.3426(2) 1.1501(6) 0.0847(4) 0.069(4) Uani 1 d G . .
C211 C 0.3322(2) 1.1018(5) 0.1044(4) 0.059(4) Uani 1 d G . .
H211 H 0.3367 1.0475 0.1087 0.07 Uiso 1 calc R . .
C212 C 0.3151(2) 1.1331(7) 0.1178(4) 0.093(8) Uani 1 d G . .
H212 H 0.308 1.1001 0.1312 0.112 Uiso 1 calc R . .
C213 C 0.30844(18) 1.2125(7) 0.1114(4) 0.064(5) Uani 1 d G . .
C214 C 0.3188(2) 1.2608(5) 0.0917(4) 0.058(4) Uani 1 d G . .
H214 H 0.3143 1.3151 0.0874 0.069 Uiso 1 calc R . .
C215 C 0.3359(2) 1.2296(6) 0.0784(4) 0.050(4) Uani 1 d G . .
H215 H 0.343 1.2625 0.0649 0.059 Uiso 1 calc R . .
C221 C 0.2246(2) 1.2635(5) 0.1696(5) 0.065(5) Uani 1 d G . .
C222 C 0.2434(2) 1.2431(5) 0.1575(4) 0.052(4) Uani 1 d G . .
H222 H 0.2456 1.1896 0.1523 0.062 Uiso 1 calc R . .
C223 C 0.2589(2) 1.3010(6) 0.1529(4) 0.055(4) Uani 1 d G . .
C224 C 0.2556(2) 1.3794(5) 0.1604(4) 0.065(5) Uani 1 d G . .
H224 H 0.2662 1.4189 0.1572 0.078 Uiso 1 calc R . .
C225 C 0.2368(2) 1.3998(4) 0.1725(5) 0.078(6) Uani 1 d G . .
H225 H 0.2346 1.4533 0.1777 0.094 Uiso 1 calc R . .
C226 C 0.2213(2) 1.3418(6) 0.1771(4) 0.067(5) Uani 1 d G . .
H226 H 0.2085 1.3558 0.1854 0.081 Uiso 1 calc R . .
C231 C 0.1959(4) 1.1484(10) 0.1699(8) 0.071(6) Uani 1 d . . .
C232 C 0.2073(4) 1.2042(11) 0.1707(7) 0.067(5) Uani 1 d . . .
C241 C 0.2906(3) 1.2493(13) 0.1265(9) 0.088(8) Uani 1 d . . .
C242 C 0.2772(4) 1.2791(16) 0.1374(7) 0.088(8) Uani 1 d . . .
O101 O 0.1805(3) 0.5088(7) 0.1595(4) 0.067(3) Uiso 1 d . . .
O102 O 0.1709(3) 0.2621(8) 0.2629(5) 0.083(4) Uiso 1 d . . .
O103 O 0.1234(3) 0.5575(7) 0.2491(5) 0.072(3) Uiso 1 d . . .
O104 O 0.0615(2) 0.5373(7) 0.0520(4) 0.060(3) Uiso 1 d . . .
O105 O 0.1115(2) 0.2413(7) 0.0675(4) 0.065(3) Uiso 1 d . . .
O106 O 0.0526(3) 0.2944(7) 0.1575(5) 0.068(3) Uiso 1 d . . .
O107 O 0.1716(2) 0.3865(6) 0.2070(4) 0.049(2) Uiso 1 d . . .
O108 O 0.1479(2) 0.5227(6) 0.1996(4) 0.048(2) Uiso 1 d . . .
O109 O 0.11981(18) 0.5128(5) 0.1089(3) 0.0356(19) Uiso 1 d . . .
O110 O 0.14344(17) 0.3724(5) 0.1164(3) 0.0333(18) Uiso 1 d . . .
O111 O 0.1454(2) 0.4106(7) 0.2486(4) 0.060(3) Uiso 1 d . . .
O112 O 0.0917(2) 0.5386(6) 0.1495(4) 0.052(3) Uiso 1 d . . .
O113 O 0.08819(19) 0.3881(5) 0.0679(3) 0.043(2) Uiso 1 d . . .
O114 O 0.1392(2) 0.2609(6) 0.1648(4) 0.051(2) Uiso 1 d . . .
O115 O 0.1119(2) 0.2842(6) 0.2070(4) 0.057(3) Uiso 1 d . . .
O116 O 0.0881(2) 0.4224(6) 0.1984(4) 0.054(3) Uiso 1 d . . .
O117 O 0.0614(2) 0.4116(6) 0.1075(4) 0.050(2) Uiso 1 d . . .
O118 O 0.0833(2) 0.2752(6) 0.1138(4) 0.048(2) Uiso 1 d . . .
O119 O 0.11622(18) 0.3975(5) 0.1580(3) 0.041(2) Uiso 1 d . . .
O201 O 0.3839(3) 1.2833(8) 0.0581(5) 0.074(4) Uiso 1 d . . .
O202 O 0.4575(4) 1.5330(12) 0.0862(7) 0.125(6) Uiso 1 d . . .
O203 O 0.3380(5) 1.5730(15) -0.0347(9) 0.159(9) Uiso 1 d . . .
O204 O 0.3246(4) 1.4834(10) 0.1080(7) 0.110(6) Uiso 1 d . . .
O205 O 0.4416(4) 1.4382(11) 0.2272(6) 0.112(6) Uiso 1 d . . .
O206 O 0.4018(5) 1.7321(13) 0.1453(8) 0.140(7) Uiso 1 d . . .
O207 O 0.4190(3) 1.4122(8) 0.0746(5) 0.073(3) Uiso 1 d . . .
O208 O 0.3631(3) 1.4360(9) 0.0181(5) 0.090(4) Uiso 1 d . . .
O209 O 0.3556(3) 1.3932(8) 0.0834(5) 0.082(4) Uiso 1 d . . .
O210 O 0.4112(2) 1.3704(6) 0.1408(4) 0.058(3) Uiso 1 d . . .
O211 O 0.3962(3) 1.5525(9) 0.0308(5) 0.087(4) Uiso 1 d . . .
O212 O 0.3371(4) 1.5249(11) 0.0407(7) 0.122(6) Uiso 1 d . . .
O213 O 0.3818(3) 1.4658(7) 0.1622(5) 0.068(3) Uiso 1 d . . .
O214 O 0.4460(3) 1.4862(9) 0.1552(5) 0.084(4) Uiso 1 d . . .
O215 O 0.4253(3) 1.6274(9) 0.1119(6) 0.093(5) Uiso 1 d . . .
O216 O 0.3703(4) 1.6420(11) 0.0533(6) 0.109(5) Uiso 1 d . . .
O217 O 0.3644(3) 1.5980(8) 0.1257(5) 0.078(4) Uiso 1 d . . .
O218 O 0.4178(3) 1.5816(10) 0.1786(6) 0.097(5) Uiso 1 d . . .
O219 O 0.3907(2) 1.5098(7) 0.0980(4) 0.063(3) Uiso 1 d . . .
W101 W 0.152722(12) 0.46015(3) 0.15812(2) 0.04287(15) Uani 1 d . . .
W102 W 0.147818(15) 0.31854(4) 0.21789(2) 0.05565(18) Uani 1 d . . .
W103 W 0.119181(16) 0.49011(4) 0.20967(3) 0.05476(18) Uani 1 d . . .
W104 W 0.084973(13) 0.47827(3) 0.09803(2) 0.04465(15) Uani 1 d . . .
W105 W 0.113248(12) 0.30525(3) 0.10661(2) 0.04231(15) Uani 1 d . . .
W106 W 0.079653(14) 0.33737(3) 0.15734(3) 0.05017(17) Uani 1 d . . .
W201 W 0.386472(16) 1.38023(4) 0.07447(3) 0.0613(2) Uani 1 d . . .
W202 W 0.42547(5) 1.52538(13) 0.08661(7) 0.0640(3) Uani 0.5879(19) d P . .
W203 W 0.35764(4) 1.53900(9) 0.01944(6) 0.0640(3) Uani 0.5879(19) d P . .
W206 W 0.39047(4) 1.63955(9) 0.11483(7) 0.0640(3) Uani 0.5879(19) d P . .
W252 W 0.43399(7) 1.5231(2) 0.09960(10) 0.0640(3) Uani 0.4120(19) d P . .
W253 W 0.36815(6) 1.56255(13) 0.02746(9) 0.0640(3) Uani 0.4120(19) d P . .
W256 W 0.40240(6) 1.63364(14) 0.13297(10) 0.0640(3) Uani 0.4120(19) d P . .
W204 W 0.35241(2) 1.49351(5) 0.10417(4) 0.0793(3) Uani 1 d . . .
W205 W 0.42025(2) 1.46725(5) 0.17352(3) 0.0754(3) Uani 1 d . . .
P11 P 0.12779(8) 0.7891(2) 0.15847(14) 0.0421(8) Uani 1 d . . .
P12 P 0.06618(8) 0.8082(2) 0.08779(14) 0.0413(8) Uani 1 d . . .
P21 P 0.41382(9) 1.0961(2) 0.07657(16) 0.0519(10) Uani 1 d . . .
P22 P 0.35181(9) 1.1045(3) 0.00490(15) 0.0562(11) Uani 1 d . . .
Pd1 Pd 0.10300(2) 0.88905(5) 0.11133(4) 0.0367(2) Uani 1 d . . A
Pd2 Pd 0.37645(2) 1.11610(7) 0.08128(4) 0.0466(3) Uani 1 d . . .

loop_
_atom_site_aniso_label
_atom_site_aniso_U_11
_atom_site_aniso_U_22
_atom_site_aniso_U_33
_atom_site_aniso_U_23
_atom_site_aniso_U_13
_atom_site_aniso_U_12
C1 0.055(9) 0.042(7) 0.051(9) -0.019(7) 0.024(7) -0.002(6)
C2 0.070(10) 0.060(9) 0.026(7) 0.017(7) 0.018(7) 0.032(8)
C3 0.147(19) 0.066(11) 0.129(19) -0.038(12) 0.128(18) -0.038(12)
C4 0.133(17) 0.057(9) 0.051(10) -0.009(8) 0.069(12) -0.022(10)
C11 0.035(7) 0.072(10) 0.034(8) 0.012(7) 0.013(6) 0.014(7)
C12 0.092(15) 0.103(16) 0.069(14) -0.048(13) 0.019(12) 0.035(13)
C13 0.066(14) 0.13(2) 0.13(2) -0.046(19) 0.031(15) 0.021(14)
C14 0.093(17) 0.19(3) 0.077(16) -0.079(18) 0.046(14) -0.084(19)
C15 0.038(9) 0.14(2) 0.052(12) -0.021(13) 0.004(8) -0.005(11)
C16 0.066(11) 0.066(10) 0.052(11) 0.007(9) 0.013(9) 0.040(9)
C21A 0.081(7) 0.045(4) 0.051(5) 0.004(3) 0.044(5) 0.010(4)
C22A 0.081(7) 0.045(4) 0.051(5) 0.004(3) 0.044(5) 0.010(4)
C23A 0.081(7) 0.045(4) 0.051(5) 0.004(3) 0.044(5) 0.010(4)
C24A 0.081(7) 0.045(4) 0.051(5) 0.004(3) 0.044(5) 0.010(4)
C25A 0.081(7) 0.045(4) 0.051(5) 0.004(3) 0.044(5) 0.010(4)
C26A 0.081(7) 0.045(4) 0.051(5) 0.004(3) 0.044(5) 0.010(4)
C21B 0.081(7) 0.045(4) 0.051(5) 0.004(3) 0.044(5) 0.010(4)
C22B 0.081(7) 0.045(4) 0.051(5) 0.004(3) 0.044(5) 0.010(4)
C23B 0.081(7) 0.045(4) 0.051(5) 0.004(3) 0.044(5) 0.010(4)
C24B 0.081(7) 0.045(4) 0.051(5) 0.004(3) 0.044(5) 0.010(4)
C25B 0.081(7) 0.045(4) 0.051(5) 0.004(3) 0.044(5) 0.010(4)
C26B 0.081(7) 0.045(4) 0.051(5) 0.004(3) 0.044(5) 0.010(4)
C31 0.047(8) 0.039(7) 0.047(9) 0.001(6) 0.026(7) -0.002(6)
C32 0.056(9) 0.077(10) 0.036(8) -0.003(7) 0.029(7) -0.023(8)
C33 0.033(7) 0.068(10) 0.064(11) -0.026(9) 0.017(7) -0.008(7)
C34 0.067(10) 0.053(9) 0.042(9) 0.000(7) 0.021(8) -0.008(8)
C35 0.104(15) 0.066(11) 0.057(12) 0.015(9) 0.054(11) 0.004(10)
C36 0.079(12) 0.028(7) 0.093(15) -0.006(8) 0.046(11) -0.005(7)
C41 0.069(10) 0.059(8) 0.033(8) -0.004(6) 0.042(7) -0.011(7)
C42 0.072(11) 0.058(9) 0.053(10) -0.028(8) 0.043(9) -0.011(8)
C43 0.074(11) 0.062(10) 0.14(2) -0.068(12) 0.073(13) -0.032(9)
C44 0.077(14) 0.21(3) 0.108(19) -0.09(2) 0.068(14) -0.013(17)
C45 0.101(15) 0.071(11) 0.118(18) -0.023(12) 0.095(15) -0.017(11)
C46 0.057(10) 0.059(9) 0.081(13) -0.007(9) 0.045(9) 0.002(8)
C51 0.042(7) 0.068(9) 0.050(9) -0.021(8) 0.033(7) -0.026(7)
C52 0.058(9) 0.060(9) 0.085(13) -0.023(9) 0.057(10) -0.013(8)
C53 0.059(10) 0.072(11) 0.082(14) -0.005(10) 0.045(10) -0.001(9)
C54 0.040(9) 0.16(2) 0.070(14) -0.064(15) 0.035(10) -0.007(12)
C55 0.060(12) 0.15(2) 0.047(11) 0.008(13) 0.033(10) -0.005(13)
C56 0.079(13) 0.077(12) 0.120(19) 0.014(12) 0.082(14) 0.027(10)
C61A 0.108(9) 0.070(6) 0.089(7) 0.029(5) 0.088(7) 0.028(6)
C62A 0.108(9) 0.070(6) 0.089(7) 0.029(5) 0.088(7) 0.028(6)
C63A 0.108(9) 0.070(6) 0.089(7) 0.029(5) 0.088(7) 0.028(6)
C64A 0.108(9) 0.070(6) 0.089(7) 0.029(5) 0.088(7) 0.028(6)
C65A 0.108(9) 0.070(6) 0.089(7) 0.029(5) 0.088(7) 0.028(6)
C66A 0.108(9) 0.070(6) 0.089(7) 0.029(5) 0.088(7) 0.028(6)
C61B 0.108(9) 0.070(6) 0.089(7) 0.029(5) 0.088(7) 0.028(6)
C62B 0.108(9) 0.070(6) 0.089(7) 0.029(5) 0.088(7) 0.028(6)
C63B 0.108(9) 0.070(6) 0.089(7) 0.029(5) 0.088(7) 0.028(6)
C64B 0.108(9) 0.070(6) 0.089(7) 0.029(5) 0.088(7) 0.028(6)
C65B 0.108(9) 0.070(6) 0.089(7) 0.029(5) 0.088(7) 0.028(6)
C66B 0.108(9) 0.070(6) 0.089(7) 0.029(5) 0.088(7) 0.028(6)
C71 0.076(11) 0.066(10) 0.037(8) -0.016(7) 0.036(8) -0.024(8)
C72 0.109(17) 0.123(19) 0.046(11) -0.044(12) 0.046(12) -0.064(15)
C73 0.13(2) 0.058(12) 0.089(18) 0.016(12) 0.011(16) -0.021(13)
C74 0.065(18) 0.35(7) 0.17(4) -0.01(4) 0.06(2) 0.03(3)
C75 0.072(14) 0.14(2) 0.070(15) -0.009(15) 0.037(12) -0.008(15)
C76 0.057(10) 0.071(11) 0.056(11) 0.013(9) 0.020(9) -0.013(9)
C81 0.040(8) 0.062(9) 0.072(12) 0.005(9) 0.032(8) -0.001(7)
C82 0.056(9) 0.081(11) 0.028(8) -0.020(7) 0.019(7) -0.016(8)
C83 0.065(12) 0.100(16) 0.083(15) -0.026(13) 0.034(11) -0.021(11)
C84 0.099(16) 0.064(12) 0.15(2) -0.010(14) 0.094(18) 0.008(11)
C85 0.14(2) 0.059(11) 0.076(15) 0.008(10) 0.058(15) -0.009(12)
C86 0.088(13) 0.065(10) 0.105(16) -0.026(11) 0.081(13) -0.020(9)
N101 0.047(6) 0.028(5) 0.046(7) 0.012(5) 0.030(5) 0.005(4)
C101 0.050(8) 0.057(8) 0.023(6) 0.001(6) 0.025(6) -0.017(6)
C102 0.033(6) 0.050(7) 0.048(8) 0.002(6) 0.023(6) 0.000(6)
C103 0.070(9) 0.039(7) 0.048(9) -0.004(6) 0.046(8) 0.000(6)
C104 0.029(6) 0.025(5) 0.041(7) 0.005(5) 0.018(5) 0.001(4)
C105 0.039(7) 0.069(9) 0.048(9) 0.018(7) 0.029(7) 0.002(7)
N111 0.068(8) 0.043(6) 0.064(9) 0.026(6) 0.054(7) 0.026(6)
C111 0.058(9) 0.043(7) 0.048(9) 0.011(6) 0.034(7) 0.022(6)
C112 0.077(11) 0.063(10) 0.054(10) 0.000(8) 0.046(9) 0.017(8)
C113 0.056(9) 0.067(10) 0.059(11) 0.038(9) 0.033(8) 0.020(8)
C114 0.041(8) 0.078(11) 0.047(9) 0.024(8) 0.028(7) 0.016(7)
C115 0.052(8) 0.055(8) 0.060(11) -0.004(7) 0.037(8) -0.001(7)
C121 0.065(10) 0.053(8) 0.038(8) 0.002(7) 0.033(8) 0.002(7)
C122 0.034(6) 0.031(6) 0.049(8) 0.014(5) 0.026(6) 0.000(5)
C123 0.062(9) 0.058(8) 0.043(8) 0.014(7) 0.042(7) 0.028(7)
C124 0.044(7) 0.043(7) 0.045(9) 0.016(6) 0.024(7) 0.004(6)
C125 0.055(9) 0.060(9) 0.085(13) -0.022(9) 0.057(10) -0.002(7)
C126 0.059(9) 0.043(7) 0.032(8) 0.015(6) 0.019(7) 0.020(7)
C131 0.058(8) 0.057(8) 0.030(7) -0.007(6) 0.032(7) 0.008(7)
C132 0.039(7) 0.052(7) 0.027(7) 0.016(6) 0.019(6) 0.015(6)
C141 0.043(8) 0.068(9) 0.056(10) 0.011(8) 0.039(8) 0.010(7)
C142 0.041(7) 0.047(8) 0.052(10) -0.008(7) 0.020(7) 0.004(6)
N201 0.042(6) 0.030(5) 0.043(7) 0.002(5) 0.027(5) 0.009(4)
C201 0.148(19) 0.039(8) 0.092(15) -0.006(8) 0.101(15) -0.002(10)
C202 0.100(14) 0.057(9) 0.049(10) -0.034(8) 0.048(10) -0.044(9)
C203 0.041(7) 0.042(7) 0.065(10) 0.005(7) 0.029(7) -0.009(6)
C204 0.041(8) 0.048(8) 0.16(2) -0.030(11) 0.069(11) -0.002(7)
C205 0.060(9) 0.044(7) 0.037(8) 0.005(6) 0.029(7) 0.005(6)
N211 0.054(8) 0.105(12) 0.075(11) -0.007(9) 0.052(8) -0.001(8)
C211 0.071(11) 0.068(10) 0.058(11) -0.004(8) 0.049(9) -0.012(8)
C212 0.103(16) 0.118(18) 0.112(18) -0.070(15) 0.092(15) -0.073(14)
C213 0.023(6) 0.125(16) 0.035(8) -0.035(10) 0.010(6) -0.022(8)
C214 0.057(9) 0.062(9) 0.050(10) -0.007(8) 0.025(8) -0.003(8)
C215 0.068(10) 0.065(9) 0.043(9) -0.002(7) 0.049(8) -0.002(8)
C221 0.072(10) 0.063(9) 0.118(16) -0.027(10) 0.089(12) -0.023(8)
C222 0.067(10) 0.045(7) 0.075(11) -0.014(7) 0.058(9) -0.009(7)
C223 0.043(8) 0.079(11) 0.051(10) -0.003(8) 0.030(7) -0.007(8)
C224 0.079(11) 0.061(9) 0.100(15) -0.015(9) 0.078(11) -0.035(8)
C225 0.086(14) 0.056(10) 0.082(14) -0.009(10) 0.038(12) -0.012(10)
C226 0.052(9) 0.097(13) 0.077(13) -0.037(11) 0.052(9) -0.036(9)
C231 0.080(12) 0.057(10) 0.107(16) -0.039(10) 0.070(12) -0.028(9)
C232 0.068(11) 0.071(11) 0.066(12) -0.008(9) 0.039(10) -0.013(9)
C241 0.028(7) 0.120(17) 0.124(19) -0.061(15) 0.045(10) -0.031(9)
C242 0.064(11) 0.17(2) 0.055(11) -0.043(13) 0.047(10) -0.056(13)
W101 0.0463(3) 0.0484(3) 0.0469(4) -0.0077(3) 0.0336(3) -0.0077(2)
W102 0.0634(4) 0.0585(4) 0.0506(4) 0.0099(3) 0.0343(3) 0.0039(3)
W103 0.0806(5) 0.0489(3) 0.0666(5) -0.0143(3) 0.0607(4) -0.0122(3)
W104 0.0509(3) 0.0345(3) 0.0594(4) 0.0006(2) 0.0367(3) 0.0017(2)
W105 0.0502(3) 0.0356(3) 0.0519(4) -0.0055(2) 0.0346(3) 0.0000(2)
W106 0.0614(4) 0.0417(3) 0.0726(5) -0.0011(3) 0.0527(4) -0.0058(3)
W201 0.0730(5) 0.0574(4) 0.0595(5) -0.0099(3) 0.0396(4) 0.0005(3)
W202 0.0962(10) 0.0505(3) 0.0794(7) 0.0068(5) 0.0699(7) 0.0034(5)
W203 0.0962(10) 0.0505(3) 0.0794(7) 0.0068(5) 0.0699(7) 0.0034(5)
W206 0.0962(10) 0.0505(3) 0.0794(7) 0.0068(5) 0.0699(7) 0.0034(5)
W252 0.0962(10) 0.0505(3) 0.0794(7) 0.0068(5) 0.0699(7) 0.0034(5)
W253 0.0962(10) 0.0505(3) 0.0794(7) 0.0068(5) 0.0699(7) 0.0034(5)
W256 0.0962(10) 0.0505(3) 0.0794(7) 0.0068(5) 0.0699(7) 0.0034(5)
W204 0.1096(7) 0.0641(5) 0.1056(7) -0.0090(4) 0.0852(6) -0.0019(4)
W205 0.1088(7) 0.0812(5) 0.0579(5) -0.0151(4) 0.0591(5) -0.0332(5)
P11 0.054(2) 0.0317(15) 0.047(2) 0.0027(14) 0.0316(18) 0.0067(14)
P12 0.0464(19) 0.0355(16) 0.048(2) 0.0015(15) 0.0294(17) -0.0008(14)
P21 0.064(2) 0.056(2) 0.059(3) -0.0039(19) 0.048(2) -0.0061(19)
P22 0.055(2) 0.078(3) 0.043(2) -0.013(2) 0.0314(19) -0.021(2)
Pd1 0.0454(5) 0.0328(4) 0.0412(6) 0.0011(4) 0.0294(5) 0.0003(4)
Pd2 0.0479(6) 0.0644(7) 0.0420(6) -0.0096(5) 0.0339(5) -0.0107(5)

loop_
_atom_type_symbol
_atom_type_description
_atom_type_scat_dispersion_real
_atom_type_scat_dispersion_imag
_atom_type_scat_source
C C 0.0033 0.0016 'International Tables Vol C Tables 4.2.6.8 and 6.1.1.4'
H H 0 0 'International Tables Vol C Tables 4.2.6.8 and 6.1.1.4'
N N 0.0061 0.0033 'International Tables Vol C Tables 4.2.6.8 and 6.1.1.4'
O O 0.0106 0.006 'International Tables Vol C Tables 4.2.6.8 and 6.1.1.4'
W W -0.849 6.8722 'International Tables Vol C Tables 4.2.6.8 and 6.1.1.4'
P P 0.1023 0.0942 'International Tables Vol C Tables 4.2.6.8 and 6.1.1.4'
Pd Pd -0.9988 1.0072 'International Tables Vol C Tables 4.2.6.8 and 6.1.1.4'

loop_
_geom_angle_atom_site_label_1
_geom_angle_atom_site_label_2
_geom_angle_atom_site_label_3
_geom_angle
_geom_angle_site_symmetry_1
_geom_angle_site_symmetry_3
C2 C1 P11 107.7(11) . .
C1 C2 P12 112.0(13) . .
C4 C3 P21 110.1(11) . .
C3 C4 P22 105.4(11) . .
C12 C11 C16 120 . .
C12 C11 P11 120.4(7) . .
C16 C11 P11 119.6(7) . .
C13 C12 C11 120 . .
C12 C13 C14 120 . .
C15 C14 C13 120 . .
C14 C15 C16 120 . .
C15 C16 C11 120 . .
C22A C21A C26A 120 . .
C22A C21A P11 119.2(16) . .
C26A C21A P11 120.8(16) . .
C23A C22A C21A 120 . .
C22A C23A C24A 120 . .
C25A C24A C23A 120 . .
C26A C25A C24A 120 . .
C25A C26A C21A 120 . .
C22B C21B C26B 120 . .
C22B C21B P11 117.6(18) . .
C26B C21B P11 122.4(18) . .
C23B C22B C21B 120 . .
C24B C23B C22B 120 . .
C23B C24B C25B 120 . .
C26B C25B C24B 120 . .
C25B C26B C21B 120 . .
C32 C31 C36 120 . .
C32 C31 P12 119.1(6) . .
C36 C31 P12 120.8(6) . .
C31 C32 C33 120 . .
C32 C33 C34 120 . .
C35 C34 C33 120 . .
C34 C35 C36 120 . .
C35 C36 C31 120 . .
C42 C41 C46 120 . .
C42 C41 P12 120.9(6) . .
C46 C41 P12 118.8(6) . .
C43 C42 C41 120 . .
C42 C43 C44 120 . .
C45 C44 C43 120 . .
C44 C45 C46 120 . .
C45 C46 C41 120 . .
C52 C51 C56 120 . .
C52 C51 P21 121.0(7) . .
C56 C51 P21 118.7(7) . .
C53 C52 C51 120 . .
C54 C53 C52 120 . .
C53 C54 C55 120 . .
C56 C55 C54 120 . .
C55 C56 C51 120 . .
C62A C61A C66A 120 . .
C62A C61A P21 116(3) . .
C66A C61A P21 123(2) . .
C61A C62A C63A 120 . .
C64A C63A C62A 120 . .
C63A C64A C65A 120 . .
C66A C65A C64A 120 . .
C65A C66A C61A 120 . .
C62B C61B C66B 120 . .
C62B C61B P21 122.5(14) . .
C66B C61B P21 117.2(15) . .
C63B C62B C61B 120 . .
C62B C63B C64B 120 . .
C65B C64B C63B 120 . .
C66B C65B C64B 120 . .
C65B C66B C61B 120 . .
C72 C71 C76 120 . .
C72 C71 P22 118.7(8) . .
C76 C71 P22 120.8(8) . .
C73 C72 C71 120 . .
C72 C73 C74 120 . .
C73 C74 C75 120 . .
C74 C75 C76 120 . .
C75 C76 C71 120 . .
C82 C81 C86 120 . .
C82 C81 P22 120.7(6) . .
C86 C81 P22 119.3(6) . .
C81 C82 C83 120 . .
C84 C83 C82 120 . .
C83 C84 C85 120 . .
C86 C85 C84 120 . .
C85 C86 C81 120 . .
C101 N101 C105 120 . .
C101 N101 Pd1 118.7(4) . .
C105 N101 Pd1 120.0(4) . .
N101 C101 C102 120 . .
C103 C102 C101 120 . .
C104 C103 C102 120 . .
C104 C103 C131 118.4(7) . .
C102 C103 C131 121.6(7) . .
C103 C104 C105 120 . .
C104 C105 N101 120 . .
C111 N111 C115 120 . .
C111 N111 Pd2 122.7(4) . 8_475
C115 N111 Pd2 117.3(4) . 8_475
C112 C111 N111 120 . .
C111 C112 C113 120 . .
C114 C113 C112 120 . .
C114 C113 C141 118.6(9) . .
C112 C113 C141 121.4(9) . .
C113 C114 C115 120 . .
C114 C115 N111 120 . .
C126 C121 C122 122.1(14) . .
C126 C121 C132 120.2(14) . .
C122 C121 C132 117.7(13) . .
C121 C122 C123 117.2(13) . .
C124 C123 C142 122.2(13) . .
C124 C123 C122 118.9(14) . .
C142 C123 C122 118.9(13) . .
C125 C124 C123 122.8(14) . .
C124 C125 C126 120.0(14) . .
C121 C126 C125 118.8(14) . .
C132 C131 C103 177.7(18) . .
C131 C132 C121 170.0(15) . .
C142 C141 C113 173.8(17) . .
C141 C142 C123 178.5(18) . .
C201 N201 C205 120 . .
C201 N201 Pd1 121.6(4) . .
C205 N201 Pd1 117.3(4) . .
C202 C201 N201 120 . .
C201 C202 C203 120 . .
C202 C203 C204 120 . .
C202 C203 C231 119.9(9) . .
C204 C203 C231 120.0(9) . .
C205 C204 C203 120 . .
C204 C205 N201 120 . .
C211 N211 C215 120 . .
C211 N211 Pd2 121.3(6) . .
C215 N211 Pd2 116.4(6) . .
C212 C211 N211 120 . .
C211 C212 C213 120 . .
C214 C213 C212 120 . .
C214 C213 C241 118.2(13) . .
C212 C213 C241 121.8(13) . .
C215 C214 C213 120 . .
C214 C215 N211 120 . .
C222 C221 C226 120 . .
C222 C221 C232 119.2(10) . .
C226 C221 C232 120.6(10) . .
C221 C222 C223 120 . .
C224 C223 C222 120 . .
C224 C223 C242 120.7(12) . .
C222 C223 C242 119.2(12) . .
C223 C224 C225 120 . .
C224 C225 C226 120 . .
C225 C226 C221 120 . .
C232 C231 C203 167(2) . .
C231 C232 C221 169(2) . .
C242 C241 C213 178(3) . .
C241 C242 C223 168(3) . .
W101 O107 W102 116.2(5) . .
W103 O108 W101 117.0(5) . .
W104 O109 W101 116.1(4) . .
W105 O110 W101 116.3(4) . .
W103 O111 W102 115.8(6) . .
W104 O112 W103 114.1(5) . .
W104 O113 W105 116.9(5) . .
W102 O114 W105 118.3(5) . .
W106 O115 W102 115.0(6) . .
W106 O116 W103 115.5(6) . .
W104 O117 W106 116.9(5) . .
W105 O118 W106 115.4(5) . .
W106 O119 W102 90.8(3) . .
W106 O119 W105 90.0(3) . .
W102 O119 W105 90.0(3) . .
W106 O119 W103 89.9(3) . .
W102 O119 W103 90.0(3) . .
W105 O119 W103 180.0(5) . .
W106 O119 W104 90.1(3) . .
W102 O119 W104 179.1(5) . .
W105 O119 W104 90.2(3) . .
W103 O119 W104 89.8(3) . .
W106 O119 W101 179.0(5) . .
W102 O119 W101 90.1(3) . .
W105 O119 W101 90.3(3) . .
W103 O119 W101 89.7(3) . .
W104 O119 W101 89.0(3) . .
W252 O202 W202 13.6(2) . .
W203 O203 W253 19.4(3) . .
W256 O206 W206 20.6(3) . .
W201 O207 W202 110.3(7) . .
W201 O207 W252 116.0(7) . .
W202 O207 W252 12.65(13) . .
W203 O208 W201 119.4(8) . .
W203 O208 W253 15.06(17) . .
W201 O208 W253 111.8(7) . .
W204 O209 W201 116.0(7) . .
W205 O210 W201 114.9(6) . .
W253 O211 W202 115.2(10) . .
W253 O211 W203 14.1(2) . .
W202 O211 W203 117.2(9) . .
W253 O211 W252 117.5(9) . .
W202 O211 W252 3.0(2) . .
W203 O211 W252 119.9(8) . .
W203 O212 W204 122.3(11) . .
W203 O212 W253 14.0(2) . .
W204 O212 W253 113.8(9) . .
W204 O213 W205 117.4(7) . .
W252 O214 W205 120.2(8) . .
W252 O214 W202 8.9(2) . .
W205 O214 W202 111.6(7) . .
W256 O215 W202 114.4(8) . .
W256 O215 W252 117.6(8) . .
W202 O215 W252 13.36(16) . .
W256 O215 W206 17.68(18) . .
W202 O215 W206 110.5(7) . .
W252 O215 W206 117.9(8) . .
W253 O216 W206 117.1(11) . .
W253 O216 W203 15.6(2) . .
W206 O216 W203 118.1(10) . .
W253 O216 W256 112.7(9) . .
W206 O216 W256 8.55(18) . .
W203 O216 W256 116.1(8) . .
W206 O217 W204 115.5(8) . .
W206 O217 W256 16.77(15) . .
W204 O217 W256 116.0(7) . .
W256 O218 W205 118.9(10) . .
W256 O218 W206 10.5(2) . .
W205 O218 W206 114.1(8) . .
W202 O219 W253 78.5(4) . .
W202 O219 W206 93.3(4) . .
W253 O219 W206 79.4(4) . .
W202 O219 W201 89.0(4) . .
W253 O219 W201 95.9(5) . .
W206 O219 W201 174.2(6) . .
W202 O219 W204 175.8(6) . .
W253 O219 W204 97.7(4) . .
W206 O219 W204 87.5(4) . .
W201 O219 W204 89.7(4) . .
W202 O219 W256 87.3(4) . .
W253 O219 W256 92.5(4) . .
W206 O219 W256 15.83(10) . .
W201 O219 W256 169.9(6) . .
W204 O219 W256 94.6(5) . .
W202 O219 W205 93.7(4) . .
W253 O219 W205 170.7(6) . .
W206 O219 W205 96.4(4) . .
W201 O219 W205 88.8(4) . .
W204 O219 W205 90.3(4) . .
W256 O219 W205 82.1(4) . .
W202 O219 W203 90.0(5) . .
W253 O219 W203 15.60(10) . .
W206 O219 W203 89.0(4) . .
W201 O219 W203 85.7(4) . .
W204 O219 W203 85.9(4) . .
W256 O219 W203 103.6(4) . .
W205 O219 W203 173.3(6) . .
W202 O219 W252 9.83(11) . .
W253 O219 W252 88.0(4) . .
W206 O219 W252 92.8(4) . .
W201 O219 W252 90.4(4) . .
W204 O219 W252 174.2(6) . .
W256 O219 W252 84.4(4) . .
W205 O219 W252 84.0(4) . .
W203 O219 W252 99.8(5) . .
O101 W101 O107 102.5(5) . .
O101 W101 O108 102.0(5) . .
O107 W101 O108 86.1(4) . .
O101 W101 O110 105.1(5) . .
O107 W101 O110 87.6(4) . .
O108 W101 O110 152.9(4) . .
O101 W101 O109 103.5(5) . .
O107 W101 O109 153.9(4) . .
O108 W101 O109 87.0(4) . .
O110 W101 O109 87.1(4) . .
O101 W101 O119 178.5(5) . .
O107 W101 O119 77.0(4) . .
O108 W101 O119 76.5(4) . .
O110 W101 O119 76.4(3) . .
O109 W101 O119 76.9(3) . .
O102 W102 O114 105.7(6) . .
O102 W102 O111 101.4(6) . .
O114 W102 O111 152.8(5) . .
O102 W102 O115 102.7(6) . .
O114 W102 O115 87.7(5) . .
O111 W102 O115 88.3(5) . .
O102 W102 O107 103.7(6) . .
O114 W102 O107 87.9(4) . .
O111 W102 O107 83.8(5) . .
O115 W102 O107 153.4(4) . .
O102 W102 O119 178.4(6) . .
O114 W102 O119 75.9(4) . .
O111 W102 O119 77.0(4) . .
O115 W102 O119 76.9(4) . .
O107 W102 O119 76.6(4) . .
O103 W103 O108 100.8(5) . .
O103 W103 O111 100.7(6) . .
O108 W103 O111 85.3(5) . .
O103 W103 O116 106.0(6) . .
O108 W103 O116 153.2(5) . .
O111 W103 O116 90.2(5) . .
O103 W103 O112 104.9(5) . .
O108 W103 O112 87.5(4) . .
O111 W103 O112 154.3(5) . .
O116 W103 O112 85.3(4) . .
O103 W103 O119 176.8(5) . .
O108 W103 O119 76.8(4) . .
O111 W103 O119 77.0(4) . .
O116 W103 O119 76.5(4) . .
O112 W103 O119 77.3(4) . .
O104 W104 O109 101.9(5) . .
O104 W104 O117 103.7(5) . .
O109 W104 O117 154.3(4) . .
O104 W104 O112 102.6(5) . .
O109 W104 O112 89.2(4) . .
O117 W104 O112 87.9(5) . .
O104 W104 O113 102.1(5) . .
O109 W104 O113 87.7(4) . .
O117 W104 O113 84.3(4) . .
O112 W104 O113 155.2(4) . .
O104 W104 O119 178.6(5) . .
O109 W104 O119 77.9(3) . .
O117 W104 O119 76.4(4) . .
O112 W104 O119 78.8(4) . .
O113 W104 O119 76.5(4) . .
O105 W105 O114 106.0(5) . .
O105 W105 O118 105.0(5) . .
O114 W105 O118 89.6(4) . .
O105 W105 O110 100.5(5) . .
O114 W105 O110 86.5(4) . .
O118 W105 O110 154.3(4) . .
O105 W105 O113 101.8(5) . .
O114 W105 O113 152.2(4) . .
O118 W105 O113 84.8(4) . .
O110 W105 O113 86.9(4) . .
O105 W105 O119 176.9(5) . .
O114 W105 O119 75.8(4) . .
O118 W105 O119 77.4(4) . .
O110 W105 O119 77.0(3) . .
O113 W105 O119 76.4(4) . .
O106 W106 O116 100.8(6) . .
O106 W106 O117 103.4(5) . .
O116 W106 O117 88.6(5) . .
O106 W106 O115 102.7(5) . .
O116 W106 O115 87.1(5) . .
O117 W106 O115 153.8(5) . .
O106 W106 O118 104.0(5) . .
O116 W106 O118 155.1(5) . .
O117 W106 O118 83.5(4) . .
O115 W106 O118 89.7(5) . .
O106 W106 O119 178.8(5) . .
O116 W106 O119 78.1(4) . .
O117 W106 O119 76.5(4) . .
O115 W106 O119 77.4(4) . .
O118 W106 O119 77.1(4) . .
O201 W201 O208 104.1(7) . .
O201 W201 O207 100.3(6) . .
O208 W201 O207 90.0(6) . .
O201 W201 O209 103.7(6) . .
O208 W201 O209 85.3(6) . .
O207 W201 O209 155.9(6) . .
O201 W201 O210 100.8(6) . .
O208 W201 O210 155.1(6) . .
O207 W201 O210 86.4(5) . .
O209 W201 O210 87.9(6) . .
O201 W201 O219 178.8(6) . .
O208 W201 O219 77.1(6) . .
O207 W201 O219 79.3(5) . .
O209 W201 O219 76.6(5) . .
O210 W201 O219 78.0(4) . .
O201 W201 W202 135.3(5) . .
O208 W201 W202 78.7(4) . .
O207 W201 W202 35.2(4) . .
O209 W201 W202 120.8(4) . .
O210 W201 W202 84.3(3) . .
O219 W201 W202 44.4(3) . .
O201 W201 W203 133.1(5) . .
O208 W201 W203 29.0(5) . .
O207 W201 W203 87.0(4) . .
O209 W201 W203 77.5(4) . .
O210 W201 W203 126.0(3) . .
O219 W201 W203 48.1(3) . .
W202 W201 W203 61.61(4) . .
O211 W202 O202 108.7(9) . .
O211 W202 O215 91.9(7) . .
O202 W202 O215 100.7(8) . .
O211 W202 O207 93.6(6) . .
O202 W202 O207 98.1(8) . .
O215 W202 O207 157.6(7) . .
O211 W202 O214 156.7(7) . .
O202 W202 O214 94.6(8) . .
O215 W202 O214 84.6(6) . .
O207 W202 O214 81.8(6) . .
O211 W202 O219 80.1(6) . .
O202 W202 O219 171.2(7) . .
O215 W202 O219 78.8(6) . .
O207 W202 O219 80.7(5) . .
O214 W202 O219 76.7(5) . .
O211 W202 W253 29.5(5) . .
O202 W202 W253 137.6(7) . .
O215 W202 W253 81.2(5) . .
O207 W202 W253 93.0(4) . .
O214 W202 W253 127.5(4) . .
O219 W202 W253 51.1(3) . .
O211 W202 W256 90.2(5) . .
O202 W202 W256 130.5(7) . .
O215 W202 W256 31.5(5) . .
O207 W202 W256 126.7(4) . .
O214 W202 W256 74.9(4) . .
O219 W202 W256 47.8(3) . .
W253 W202 W256 66.98(8) . .
O211 W202 W201 83.2(5) . .
O202 W202 W201 132.6(6) . .
O215 W202 W201 125.3(5) . .
O207 W202 W201 34.5(4) . .
O214 W202 W201 80.2(4) . .
O219 W202 W201 46.5(3) . .
W253 W202 W201 68.23(6) . .
W256 W202 W201 93.86(9) . .
W253 W203 O203 100.0(9) . .
W253 W203 O212 126.4(7) . .
O203 W203 O212 109.6(11) . .
W253 W203 O208 119.0(6) . .
O203 W203 O208 109.0(10) . .
O212 W203 O208 92.6(8) . .
W253 W203 O216 41.5(6) . .
O203 W203 O216 99.7(10) . .
O212 W203 O216 89.0(9) . .
O208 W203 O216 148.9(7) . .
W253 W203 O211 35.8(5) . .
O203 W203 O211 100.1(10) . .
O212 W203 O211 149.0(8) . .
O208 W203 O211 85.9(7) . .
O216 W203 O211 77.2(7) . .
W253 W203 O219 70.0(4) . .
O203 W203 O219 169.9(9) . .
O212 W203 O219 77.1(8) . .
O208 W203 O219 77.6(6) . .
O216 W203 O219 72.5(6) . .
O211 W203 O219 72.3(5) . .
W253 W203 W201 101.9(3) . .
O203 W203 W201 140.5(9) . .
O212 W203 W201 82.7(7) . .
O208 W203 W201 31.6(5) . .
O216 W203 W201 118.4(5) . .
O211 W203 W201 79.9(4) . .
O219 W203 W201 46.1(3) . .
W253 W203 W204 105.9(3) . .
O203 W203 W204 140.5(9) . .
O212 W203 W204 31.1(7) . .
O208 W203 W204 83.8(5) . .
O216 W203 W204 81.6(6) . .
O211 W203 W204 118.3(5) . .
O219 W203 W204 46.1(3) . .
W201 W203 W204 61.28(3) . .
W256 W206 O216 146.6(7) . .
W256 W206 O206 72.8(8) . .
O216 W206 O206 118.2(9) . .
W256 W206 O217 106.3(6) . .
O216 W206 O217 100.4(7) . .
O206 W206 O217 106.4(9) . .
W256 W206 O215 59.3(6) . .
O216 W206 O215 87.7(8) . .
O206 W206 O215 93.9(8) . .
O217 W206 O215 150.8(6) . .
W256 W206 O218 27.4(5) . .
O216 W206 O218 151.9(7) . .
O206 W206 O218 87.8(9) . .
O217 W206 O218 80.3(6) . .
O215 W206 O218 79.7(7) . .
W256 W206 O219 87.2(4) . .
O216 W206 O219 78.9(7) . .
O206 W206 O219 160.1(8) . .
O217 W206 O219 78.5(5) . .
O215 W206 O219 75.6(5) . .
O218 W206 O219 73.8(5) . .
W256 W206 W253 126.7(3) . .
O216 W206 W253 29.2(6) . .
O206 W206 W253 145.4(8) . .
O217 W206 W253 95.4(4) . .
O215 W206 W253 78.1(5) . .
O218 W206 W253 122.8(5) . .
O219 W206 W253 49.9(3) . .
W256 W206 W204 106.8(3) . .
O216 W206 W204 85.4(6) . .
O206 W206 W204 138.7(8) . .
O217 W206 W204 32.7(4) . .
O215 W206 W204 122.1(4) . .
O218 W206 W204 80.4(4) . .
O219 W206 W204 46.7(3) . .
W253 W206 W204 68.79(6) . .
O202 W252 O214 116.5(9) . .
O202 W252 O215 108.0(9) . .
O214 W252 O215 94.4(7) . .
O202 W252 O207 101.0(8) . .
O214 W252 O207 88.1(6) . .
O215 W252 O207 146.1(6) . .
O202 W252 O211 97.8(9) . .
O214 W252 O211 145.2(7) . .
O215 W252 O211 79.7(6) . .
O207 W252 O211 79.2(5) . .
O202 W252 O219 165.1(8) . .
O214 W252 O219 77.7(6) . .
O215 W252 O219 73.7(6) . .
O207 W252 O219 73.9(5) . .
O211 W252 O219 67.7(5) . .
O202 W252 W205 147.5(7) . .
O214 W252 W205 31.1(5) . .
O215 W252 W205 83.9(5) . .
O207 W252 W205 81.0(4) . .
O211 W252 W205 114.3(4) . .
O219 W252 W205 46.7(3) . .
O202 W252 W256 137.7(7) . .
O214 W252 W256 77.2(5) . .
O215 W252 W256 29.9(5) . .
O207 W252 W256 120.1(4) . .
O211 W252 W256 81.6(4) . .
O219 W252 W256 46.4(3) . .
W205 W252 W256 57.28(6) . .
W203 W253 O211 130.1(6) . .
W203 W253 O216 122.9(7) . .
O211 W253 O216 106.8(9) . .
W203 W253 O203 60.6(8) . .
O211 W253 O203 110.9(10) . .
O216 W253 O203 108.0(10) . .
W203 W253 O212 39.6(6) . .
O211 W253 O212 152.3(8) . .
O216 W253 O212 87.4(9) . .
O203 W253 O212 85.9(10) . .
W203 W253 O208 45.9(5) . .
O211 W253 O208 87.1(7) . .
O216 W253 O208 153.0(8) . .
O203 W253 O208 87.5(9) . .
O212 W253 O208 71.3(7) . .
W203 W253 O219 94.4(4) . .
O211 W253 O219 85.1(7) . .
O216 W253 O219 84.1(8) . .
O203 W253 O219 155.0(8) . .
O212 W253 O219 72.6(6) . .
O208 W253 O219 73.8(5) . .
W203 W253 W202 127.8(3) . .
O211 W253 W202 35.2(6) . .
O216 W253 W202 94.1(7) . .
O203 W253 W202 145.3(8) . .
O212 W253 W202 122.4(5) . .
O208 W253 W202 84.0(4) . .
O219 W253 W202 50.4(3) . .
W203 W253 W206 121.0(3) . .
O211 W253 W206 96.8(6) . .
O216 W253 W206 33.7(7) . .
O203 W253 W206 139.8(8) . .
O212 W253 W206 81.9(6) . .
O208 W253 W206 123.6(4) . .
O219 W253 W206 50.7(3) . .
W202 W253 W206 69.85(9) . .
W206 W256 O218 142.1(7) . .
W206 W256 O206 86.5(8) . .
O218 W256 O206 111.2(10) . .
W206 W256 O215 103.0(6) . .
O218 W256 O215 103.7(8) . .
O206 W256 O215 105.8(9) . .
W206 W256 O217 56.9(5) . .
O218 W256 O217 86.7(7) . .
O206 W256 O217 98.6(9) . .
O215 W256 O217 147.6(7) . .
W206 W256 O219 76.9(4) . .
O218 W256 O219 82.5(7) . .
O206 W256 O219 163.4(8) . .
O215 W256 O219 78.7(6) . .
O217 W256 O219 72.2(5) . .
W206 W256 O216 24.8(5) . .
O218 W256 O216 149.3(7) . .
O206 W256 O216 97.2(9) . .
O215 W256 O216 78.6(7) . .
O217 W256 O216 77.4(6) . .
O219 W256 O216 67.7(5) . .
W206 W256 W205 120.7(4) . .
O218 W256 W205 33.9(6) . .
O206 W256 W205 145.1(8) . .
O215 W256 W205 90.0(5) . .
O217 W256 W205 81.8(4) . .
O219 W256 W205 49.0(3) . .
O216 W256 W205 116.7(4) . .
W206 W256 W202 95.8(3) . .
O218 W256 W202 91.5(6) . .
O206 W256 W202 139.3(8) . .
O215 W256 W202 34.1(5) . .
O217 W256 W202 116.7(4) . .
O219 W256 W202 45.0(3) . .
O216 W256 W202 73.1(5) . .
W205 W256 W202 64.74(6) . .
W206 W256 W252 103.9(3) . .
O218 W256 W252 85.4(6) . .
O206 W256 W252 138.0(8) . .
O215 W256 W252 32.5(5) . .
O217 W256 W252 121.4(4) . .
O219 W256 W252 49.2(3) . .
O216 W256 W252 81.0(5) . .
W205 W256 W252 61.16(7) . .
W202 W256 W252 8.08(7) . .
O204 W204 O213 103.1(8) . .
O204 W204 O209 103.1(8) . .
O213 W204 O209 88.4(6) . .
O204 W204 O217 102.6(8) . .
O213 W204 O217 83.5(6) . .
O209 W204 O217 154.2(6) . .
O204 W204 O212 104.6(9) . .
O213 W204 O212 152.3(7) . .
O209 W204 O212 83.7(7) . .
O217 W204 O212 92.1(7) . .
O204 W204 O219 178.9(7) . .
O213 W204 O219 77.8(5) . .
O209 W204 O219 77.6(5) . .
O217 W204 O219 76.7(5) . .
O212 W204 O219 74.6(7) . .
O204 W204 W206 133.4(6) . .
O213 W204 W206 84.9(4) . .
O209 W204 W206 123.2(5) . .
O217 W204 W206 31.8(4) . .
O212 W204 W206 77.4(6) . .
O219 W204 W206 45.8(3) . .
O204 W204 W203 131.1(7) . .
O213 W204 W203 125.7(4) . .
O209 W204 W203 78.0(5) . .
O217 W204 W203 86.9(5) . .
O212 W204 W203 26.6(6) . .
O219 W204 W203 48.0(3) . .
W206 W204 W203 61.71(4) . .
O205 W205 O210 102.3(7) . .
O205 W205 O214 101.2(8) . .
O210 W205 O214 87.4(6) . .
O205 W205 O218 103.7(8) . .
O210 W205 O218 154.0(6) . .
O214 W205 O218 88.1(7) . .
O205 W205 O213 106.3(8) . .
O210 W205 O213 87.6(5) . .
O214 W205 O213 152.6(6) . .
O218 W205 O213 84.7(6) . .
O205 W205 O219 179.0(8) . .
O210 W205 O219 78.3(5) . .
O214 W205 O219 78.1(5) . .
O218 W205 O219 75.7(6) . .
O213 W205 O219 74.5(5) . .
O205 W205 W256 130.5(6) . .
O210 W205 W256 127.1(4) . .
O214 W205 W256 79.4(4) . .
O218 W205 W256 27.1(5) . .
O213 W205 W256 82.2(4) . .
O219 W205 W256 48.9(3) . .
O205 W205 W252 129.8(7) . .
O210 W205 W252 83.1(4) . .
O214 W205 W252 28.7(5) . .
O218 W205 W252 80.7(5) . .
O213 W205 W252 123.9(4) . .
O219 W205 W252 49.4(3) . .
W256 W205 W252 61.56(7) . .
C11 P11 C21B 104.0(12) . .
C11 P11 C1 108.9(6) . .
C21B P11 C1 105.2(13) . .
C11 P11 C21A 107.6(11) . .
C21B P11 C21A 3.6(19) . .
C1 P11 C21A 104.4(12) . .
C11 P11 Pd1 120.1(5) . .
C21B P11 Pd1 110.3(11) . .
C1 P11 Pd1 107.3(5) . .
C21A P11 Pd1 107.5(10) . .
C41 P12 C31 105.3(5) . .
C41 P12 C2 108.5(7) . .
C31 P12 C2 106.5(6) . .
C41 P12 Pd1 109.9(4) . .
C31 P12 Pd1 117.4(4) . .
C2 P12 Pd1 108.9(6) . .
C61A P21 C51 103.9(19) . .
C61A P21 C3 112.2(17) . .
C51 P21 C3 109.4(7) . .
C61A P21 C61B 7(2) . .
C51 P21 C61B 105.2(13) . .
C3 P21 C61B 105.5(12) . .
C61A P21 Pd2 110.3(14) . .
C51 P21 Pd2 114.1(4) . .
C3 P21 Pd2 106.9(7) . .
C61B P21 Pd2 115.3(9) . .
C71 P22 C81 106.0(6) . .
C71 P22 C4 110.9(7) . .
C81 P22 C4 100.9(7) . .
C71 P22 Pd2 112.4(4) . .
C81 P22 Pd2 116.3(4) . .
C4 P22 Pd2 109.8(6) . .
N201 Pd1 N101 85.1(3) . .
N201 Pd1 P11 94.0(3) . .
N101 Pd1 P11 177.7(2) . .
N201 Pd1 P12 176.3(3) . .
N101 Pd1 P12 96.4(2) . .
P11 Pd1 P12 84.35(14) . .
N111 Pd2 N211 88.1(4) 8_576 .
N111 Pd2 P21 92.0(3) 8_576 .
N211 Pd2 P21 172.5(3) . .
N111 Pd2 P22 177.1(3) 8_576 .
N211 Pd2 P22 94.7(3) . .
P21 Pd2 P22 85.12(17) . .

loop_
_geom_bond_atom_site_label_1
_geom_bond_atom_site_label_2
_geom_bond_distance
_geom_bond_site_symmetry_2
C1 C2 1.46(2) .
C1 P11 1.862(14) .
C2 P12 1.870(14) .
C3 C4 1.54(3) .
C3 P21 1.80(2) .
C4 P22 1.91(2) .
C11 C12 1.39 .
C11 C16 1.39 .
C11 P11 1.772(9) .
C12 C13 1.39 .
C13 C14 1.39 .
C14 C15 1.39 .
C15 C16 1.39 .
C21A C22A 1.39 .
C21A C26A 1.39 .
C21A P11 1.87(2) .
C22A C23A 1.39 .
C23A C24A 1.39 .
C24A C25A 1.39 .
C25A C26A 1.39 .
C21B C22B 1.39 .
C21B C26B 1.39 .
C21B P11 1.78(2) .
C22B C23B 1.39 .
C23B C24B 1.39 .
C24B C25B 1.39 .
C25B C26B 1.39 .
C31 C32 1.39 .
C31 C36 1.39 .
C31 P12 1.831(8) .
C32 C33 1.39 .
C33 C34 1.39 .
C34 C35 1.39 .
C35 C36 1.39 .
C41 C42 1.39 .
C41 C46 1.39 .
C41 P12 1.789(8) .
C42 C43 1.39 .
C43 C44 1.39 .
C44 C45 1.39 .
C45 C46 1.39 .
C51 C52 1.39 .
C51 C56 1.39 .
C51 P21 1.797(9) .
C52 C53 1.39 .
C53 C54 1.39 .
C54 C55 1.39 .
C55 C56 1.39 .
C61A C62A 1.39 .
C61A C66A 1.39 .
C61A P21 1.80(2) .
C62A C63A 1.39 .
C63A C64A 1.39 .
C64A C65A 1.39 .
C65A C66A 1.39 .
C61B C62B 1.39 .
C61B C66B 1.39 .
C61B P21 1.834(16) .
C62B C63B 1.39 .
C63B C64B 1.39 .
C64B C65B 1.39 .
C65B C66B 1.39 .
C71 C72 1.39 .
C71 C76 1.39 .
C71 P22 1.747(12) .
C72 C73 1.39 .
C73 C74 1.39 .
C74 C75 1.39 .
C75 C76 1.39 .
C81 C82 1.39 .
C81 C86 1.39 .
C81 P22 1.807(9) .
C82 C83 1.39 .
C83 C84 1.39 .
C84 C85 1.39 .
C85 C86 1.39 .
N101 C101 1.39 .
N101 C105 1.39 .
N101 Pd1 2.122(5) .
C101 C102 1.39 .
C102 C103 1.39 .
C103 C104 1.39 .
C103 C131 1.412(16) .
C104 C105 1.39 .
N111 C111 1.39 .
N111 C115 1.39 .
N111 Pd2 2.075(7) 8_475
C111 C112 1.39 .
C112 C113 1.39 .
C113 C114 1.39 .
C113 C141 1.413(18) .
C114 C115 1.39 .
C121 C126 1.35(2) .
C121 C122 1.36(2) .
C121 C132 1.46(2) .
C122 C123 1.444(18) .
C123 C124 1.34(2) .
C123 C142 1.44(2) .
C124 C125 1.30(2) .
C125 C126 1.41(2) .
C131 C132 1.239(19) .
C141 C142 1.24(2) .
N201 C201 1.39 .
N201 C205 1.39 .
N201 Pd1 2.063(6) .
C201 C202 1.39 .
C202 C203 1.39 .
C203 C204 1.39 .
C203 C231 1.514(18) .
C204 C205 1.39 .
N211 C211 1.39 .
N211 C215 1.39 .
N211 Pd2 2.079(7) .
C211 C212 1.39 .
C212 C213 1.39 .
C213 C214 1.39 .
C213 C241 1.508(19) .
C214 C215 1.39 .
C221 C222 1.39 .
C221 C226 1.39 .
C221 C232 1.42(2) .
C222 C223 1.39 .
C223 C224 1.39 .
C223 C242 1.46(2) .
C224 C225 1.39 .
C225 C226 1.39 .
C231 C232 1.14(2) .
C241 C242 1.14(3) .
O101 W101 1.765(13) .
O102 W102 1.701(15) .
O103 W103 1.704(14) .
O104 W104 1.749(12) .
O105 W105 1.703(13) .
O106 W106 1.710(13) .
O107 W101 1.912(10) .
O107 W102 1.965(10) .
O108 W103 1.929(11) .
O108 W101 1.930(11) .
O109 W104 1.904(9) .
O109 W101 1.951(9) .
O110 W105 1.938(8) .
O110 W101 1.947(8) .
O111 W103 1.929(12) .
O111 W102 1.944(12) .
O112 W104 1.916(11) .
O112 W103 2.000(11) .
O113 W104 1.922(10) .
O113 W105 1.943(9) .
O114 W102 1.908(11) .
O114 W105 1.908(11) .
O115 W106 1.942(11) .
O115 W102 1.963(11) .
O116 W106 1.906(11) .
O116 W103 1.969(11) .
O117 W104 1.915(11) .
O117 W106 1.937(10) .
O118 W105 1.924(10) .
O118 W106 1.949(11) .
O119 W106 2.310(9) .
O119 W102 2.315(9) .
O119 W105 2.318(9) .
O119 W103 2.327(9) .
O119 W104 2.329(9) .
O119 W101 2.337(9) .
O201 W201 1.727(14) .
O202 W252 1.65(2) .
O202 W202 1.84(2) .
O203 W203 1.70(3) .
O203 W253 1.92(3) .
O204 W204 1.668(19) .
O205 W205 1.664(19) .
O206 W256 1.73(2) .
O206 W206 1.81(2) .
O207 W201 1.930(13) .
O207 W202 1.964(13) .
O207 W252 2.061(14) .
O208 W203 1.786(16) .
O208 W201 1.928(16) .
O208 W253 2.175(16) .
O209 W204 1.900(14) .
O209 W201 1.959(15) .
O210 W205 1.910(11) .
O210 W201 1.961(12) .
O211 W253 1.549(16) .
O211 W202 1.814(15) .
O211 W203 2.026(15) .
O211 W252 2.255(15) .
O212 W203 1.70(2) .
O212 W204 1.96(2) .
O212 W253 2.15(2) .
O213 W204 1.864(13) .
O213 W205 2.008(13) .
O214 W252 1.783(16) .
O214 W205 1.917(16) .
O214 W202 2.123(16) .
O215 W256 1.813(17) .
O215 W202 1.949(16) .
O215 W252 1.952(16) .
O215 W206 2.054(17) .
O216 W253 1.592(19) .
O216 W206 1.808(19) .
O216 W203 2.017(18) .
O216 W256 2.369(19) .
O217 W206 1.859(14) .
O217 W204 1.909(13) .
O217 W256 2.130(14) .
O218 W256 1.607(17) .
O218 W205 1.966(17) .
O218 W206 2.148(17) .
O219 W202 2.238(13) .
O219 W253 2.258(12) .
O219 W206 2.286(12) .
O219 W201 2.319(12) .
O219 W204 2.320(12) .
O219 W256 2.344(12) .
O219 W205 2.347(12) .
O219 W203 2.396(12) .
O219 W252 2.450(13) .
W201 W202 3.196(3) .
W201 W203 3.2074(17) .
W202 W253 2.844(4) .
W202 W256 3.164(4) .
W203 W253 0.646(2) .
W203 W204 3.2138(17) .
W206 W256 0.640(3) .
W206 W253 2.903(3) .
W206 W204 3.187(2) .
W252 W205 3.210(3) .
W252 W256 3.222(3) .
W256 W205 3.083(3) .
P11 Pd1 2.257(4) .
P12 Pd1 2.263(4) .
P21 Pd2 2.249(4) .
P22 Pd2 2.251(5) .
Pd2 N111 2.075(7) 8_576

loop_
_platon_squeeze_void_nr
_platon_squeeze_void_average_x
_platon_squeeze_void_average_y
_platon_squeeze_void_average_z
_platon_squeeze_void_volume
_platon_squeeze_void_count_electrons
1 0.117 0.873 0.028 9912.5 7878.4
2 0.495 0.554 0.019 8.3 8.1
3 0.995 0.054 0.019 8.3 8.1
4 0.005 0.054 0.481 8.4 8.2
5 0.505 0.554 0.481 8.4 8.2
6 0.495 0.446 0.519 8.2 11.5
7 0.995 0.946 0.519 8.2 11.5
8 0.005 0.946 0.981 8.2 12.1
9 0.505 0.446 0.981 8.2 12.1
